data_7112477
loop_
_publ_author_name
'Lin Qiu'
'Chengcheng Zhu'
'Huachao Chen'
'Ming Hu'
'Weijiang He'
'Zijian Guo'

_publ_section_title
;
 A turn-on fluorescent Fe3+ sensor derived from an anthracene-bearing
 bisdiene macrocycle and its intracellular imaging application
;
_journal_name_full Chem.Commun.
_journal_page_first 4631
_journal_paper_doi 10.1039/C3CC49482A
_journal_volume 50
_journal_year 2014
_chemical_formula_sum 'C54 H80 Cl6 N6 O14'
_chemical_formula_weight 1249.94
_chemical_name_systematic
; 
 ? 
;
_space_group_IT_number 2
_symmetry_space_group_name_Hall '-P 1'
_symmetry_space_group_name_H-M 'P -1'
_atom_sites_solution_hydrogens geom
_atom_sites_solution_primary direct
_atom_sites_solution_secondary difmap
_audit_creation_method SHELXL-97
_cell_angle_alpha 111.7430(10)
_cell_angle_beta 96.6930(10)
_cell_angle_gamma 95.4490(10)
_cell_formula_units_Z 1
_cell_length_a 10.5570(8)
_cell_length_b 12.6918(9)
_cell_length_c 12.8872(9)
_cell_measurement_temperature 291(2)
_cell_volume 1575.0(2)
_computing_structure_refinement 'SHELXL-97 (Sheldrick, 1997)'
_computing_structure_solution 'SHELXS-97 (Sheldrick, 1990)'
_diffrn_ambient_temperature 291(2)
_diffrn_measured_fraction_theta_full 0.978
_diffrn_measured_fraction_theta_max 0.978
_diffrn_radiation_monochromator graphite
_diffrn_radiation_source 'fine-focus sealed tube'
_diffrn_radiation_type MoK\a
_diffrn_radiation_wavelength 0.71073
_diffrn_reflns_av_R_equivalents 0.0247
_diffrn_reflns_av_sigmaI/netI 0.0787
_diffrn_reflns_limit_h_max 13
_diffrn_reflns_limit_h_min -12
_diffrn_reflns_limit_k_max 13
_diffrn_reflns_limit_k_min -15
_diffrn_reflns_limit_l_max 15
_diffrn_reflns_limit_l_min -13
_diffrn_reflns_number 8656
_diffrn_reflns_theta_full 26.00
_diffrn_reflns_theta_max 26.00
_diffrn_reflns_theta_min 1.75
_exptl_absorpt_coefficient_mu 0.337
_exptl_absorpt_correction_T_max 0.9356
_exptl_absorpt_correction_T_min 0.9115
_exptl_crystal_density_diffrn 1.318
_exptl_crystal_density_method 'not measured'
_exptl_crystal_F_000 660
_exptl_crystal_size_max 0.28
_exptl_crystal_size_mid 0.22
_exptl_crystal_size_min 0.20
_refine_diff_density_max 0.914
_refine_diff_density_min -0.659
_refine_diff_density_rms 0.095
_refine_ls_extinction_coef 0.030(2)
_refine_ls_extinction_expression Fc^*^=kFc[1+0.001xFc^2^\l^3^/sin(2\q)]^-1/4^
_refine_ls_extinction_method SHELXL
_refine_ls_goodness_of_fit_ref 1.050
_refine_ls_hydrogen_treatment mixed
_refine_ls_matrix_type full
_refine_ls_number_parameters 364
_refine_ls_number_reflns 6044
_refine_ls_number_restraints 0
_refine_ls_restrained_S_all 1.050
_refine_ls_R_factor_all 0.1366
_refine_ls_R_factor_gt 0.0603
_refine_ls_shift/su_max 0.000
_refine_ls_shift/su_mean 0.000
_refine_ls_structure_factor_coef Fsqd
_refine_ls_weighting_details 'calc w=1/[\s^2^(Fo^2^)+(0.0500P)^2^+1.5500P] where P=(Fo^2^+2Fc^2^)/3'
_refine_ls_weighting_scheme calc
_refine_ls_wR_factor_gt 0.1306
_refine_ls_wR_factor_ref 0.1579
_reflns_number_gt 3043
_reflns_number_total 6044
_reflns_threshold_expression >2sigma(I)
_cod_data_source_file c3cc49482a2.cif
_cod_data_source_block 2101124d_0m
_cod_original_sg_symbol_H-M P-1
_cod_database_code 7112477

loop_
_symmetry_equiv_pos_as_xyz
'x, y, z'
'-x, -y, -z'

loop_
_atom_site_label
_atom_site_type_symbol
_atom_site_fract_x
_atom_site_fract_y
_atom_site_fract_z
_atom_site_U_iso_or_equiv
_atom_site_adp_type
_atom_site_occupancy
_atom_site_symmetry_multiplicity
_atom_site_calc_flag
_atom_site_refinement_flags
C1 C 0.6857(4) 0.4400(4) 0.5237(3) 0.0467(10) Uani 1 1 d .
C2 C 0.6687(4) 0.3234(4) 0.5071(3) 0.0427(9) Uani 1 1 d .
C3 C 0.7014(4) 0.2891(4) 0.5992(4) 0.0509(10) Uani 1 1 d .
H3 H 0.7342 0.3445 0.6709 0.061 Uiso 1 1 calc R
C4 C 0.6851(4) 0.1749(4) 0.5834(4) 0.0536(11) Uani 1 1 d .
H4 H 0.7098 0.1537 0.6437 0.064 Uiso 1 1 calc R
C5 C 0.6321(4) 0.0912(4) 0.4780(4) 0.0548(11) Uani 1 1 d .
H5 H 0.6204 0.0143 0.4680 0.066 Uiso 1 1 calc R
C6 C 0.5966(4) 0.1225(4) 0.3880(4) 0.0510(10) Uani 1 1 d .
H6 H 0.5641 0.0656 0.3171 0.061 Uiso 1 1 calc R
C7 C 0.6088(4) 0.2408(3) 0.4013(3) 0.0448(9) Uani 1 1 d .
C8 C 0.5655(4) 0.2747(3) 0.3135(3) 0.0450(9) Uani 1 1 d .
C9 C 0.5782(4) 0.3930(3) 0.3306(3) 0.0457(9) Uani 1 1 d .
C10 C 0.5304(4) 0.4316(4) 0.2456(3) 0.0494(10) Uani 1 1 d .
H10 H 0.4866 0.3780 0.1765 0.059 Uiso 1 1 calc R
C11 C 0.5465(4) 0.5434(4) 0.2617(4) 0.0535(11) Uani 1 1 d .
H11 H 0.5132 0.5661 0.2046 0.064 Uiso 1 1 calc R
C12 C 0.6131(4) 0.6250(4) 0.3640(4) 0.0557(11) Uani 1 1 d .
H12 H 0.6235 0.7024 0.3759 0.067 Uiso 1 1 calc R
C13 C 0.6606(4) 0.5920(4) 0.4426(4) 0.0573(11) Uani 1 1 d .
H13 H 0.7084 0.6476 0.5088 0.069 Uiso 1 1 calc R
C14 C 0.6440(3) 0.4752(3) 0.4339(3) 0.0398(8) Uani 1 1 d .
C15 C 0.7580(4) 0.5347(4) 0.6434(3) 0.0473(10) Uani 1 1 d .
H15A H 0.7287 0.6079 0.6556 0.057 Uiso 1 1 calc R
H15B H 0.7386 0.5117 0.7043 0.057 Uiso 1 1 calc R
C16 C 0.9680(4) 0.6060(3) 0.7622(3) 0.0479(10) Uani 1 1 d .
H16A H 0.9433 0.5627 0.8067 0.058 Uiso 1 1 calc R
H16B H 0.9425 0.6814 0.7947 0.058 Uiso 1 1 calc R
C17 C 1.1144(3) 0.6183(3) 0.7663(3) 0.0396(8) Uani 1 1 d .
H17A H 1.1394 0.5426 0.7355 0.048 Uiso 1 1 calc R
H17B H 1.1379 0.6588 0.7190 0.048 Uiso 1 1 calc R
C18 C 1.1859(4) 0.8040(3) 0.9255(4) 0.0457(9) Uani 1 1 d .
H18A H 1.2098 0.8360 1.0073 0.055 Uiso 1 1 calc R
H18B H 1.1002 0.8203 0.9068 0.055 Uiso 1 1 calc R
C19 C 1.2818(4) 0.8583(3) 0.8734(4) 0.0468(9) Uani 1 1 d .
H19A H 1.2509 0.8366 0.7933 0.056 Uiso 1 1 calc R
H19B H 1.2930 0.9413 0.9101 0.056 Uiso 1 1 calc R
C20 C 1.4990(4) 0.8127(4) 0.8092(4) 0.0549(11) Uani 1 1 d .
H20A H 1.5780 0.7887 0.8332 0.066 Uiso 1 1 calc R
H20B H 1.5204 0.8885 0.8087 0.066 Uiso 1 1 calc R
C21 C 1.1544(4) 0.6259(4) 0.9604(3) 0.0482(10) Uani 1 1 d .
H21A H 1.1265 0.5445 0.9178 0.058 Uiso 1 1 calc R
H21B H 1.0832 0.6581 0.9959 0.058 Uiso 1 1 calc R
C22 C 1.2682(4) 0.6425(4) 1.0520(3) 0.0512(11) Uani 1 1 d .
H22A H 1.3400 0.6108 1.0173 0.061 Uiso 1 1 calc R
H22B H 1.2955 0.7238 1.0963 0.061 Uiso 1 1 calc R
C23 C 0.9828(4) 0.8467(4) 0.4851(4) 0.0560(11) Uani 1 1 d .
H23A H 1.0060 0.8412 0.4136 0.084 Uiso 1 1 calc R
H23B H 1.0434 0.9042 0.5454 0.084 Uiso 1 1 calc R
H23C H 0.8978 0.8674 0.4893 0.084 Uiso 1 1 calc R
C24 C 0.9844(4) 0.7328(4) 0.4960(4) 0.0509(10) Uani 1 1 d .
C25 C 0.3410(5) 0.1651(4) 0.7855(4) 0.0606(12) Uani 1 1 d .
H25A H 0.2959 0.2298 0.7976 0.091 Uiso 1 1 calc R
H25B H 0.2818 0.0956 0.7445 0.091 Uiso 1 1 calc R
H25C H 0.4083 0.1698 0.7426 0.091 Uiso 1 1 calc R
C26 C 0.3983(4) 0.1654(4) 0.8967(4) 0.0523(10) Uani 1 1 d .
C29 C 0.1219(4) 0.0664(4) 0.2349(4) 0.0571(12) Uani 1 1 d .
H29 H 0.0750 0.1252 0.2803 0.069 Uiso 1 1 calc R
Cl1 Cl 0.02806(12) -0.06510(10) 0.19368(10) 0.0690(4) Uani 1 1 d .
Cl2 Cl 0.15404(10) 0.09753(10) 0.11803(10) 0.0555(3) Uani 1 1 d .
Cl3 Cl 0.26892(11) 0.07283(10) 0.31862(10) 0.0606(3) Uani 1 1 d .
N1 N 0.9001(3) 0.5459(3) 0.6425(3) 0.0411(7) Uani 1 1 d .
H1B H 0.9212 0.5874 0.6019 0.049 Uiso 1 1 d R
N2 N 1.1860(3) 0.6805(3) 0.8818(2) 0.0409(7) Uani 1 1 d .
N3 N 1.4061(3) 0.8162(3) 0.8897(3) 0.0400(7) Uani 1 1 d .
H3A H 1.3874 0.7441 0.8861 0.048 Uiso 1 1 d R
O1 O 1.2317(3) 0.5874(2) 1.1226(2) 0.0491(7) Uani 1 1 d .
H1E H 1.2072 0.5164 1.0837 0.059 Uiso 1 1 d R
O2 O 0.9923(3) 0.6485(2) 0.4081(2) 0.0535(7) Uani 1 1 d .
H2C H 1.0625 0.6621 0.3859 0.064 Uiso 1 1 d R
O3 O 0.9724(3) 0.7272(2) 0.5882(2) 0.0506(7) Uani 1 1 d .
O4 O 0.4766(3) 0.0965(3) 0.8959(2) 0.0571(8) Uani 1 1 d .
H4A H 0.5005 0.1024 0.9633 0.068 Uiso 1 1 d R
O5 O 0.3650(3) 0.2278(3) 0.9836(3) 0.0612(8) Uani 1 1 d .
O1W O 1.0058(3) 0.3351(2) 0.8025(3) 0.0555(7) Uani 1 1 d .
H1X H 0.9870 0.2644 0.7597 0.067 Uiso 1 1 d R
H1Y H 0.9376 0.3612 0.8231 0.067 Uiso 1 1 d R
O2W O 0.1800(3) 0.3612(3) 0.9970(3) 0.0604(8) Uani 1 1 d .
H2X H 0.1192 0.3484 0.9425 0.073 Uiso 1 1 d R
H2Y H 0.2470 0.3379 0.9708 0.073 Uiso 1 1 d R

loop_
_atom_site_aniso_label
_atom_site_aniso_U_11
_atom_site_aniso_U_22
_atom_site_aniso_U_33
_atom_site_aniso_U_23
_atom_site_aniso_U_13
_atom_site_aniso_U_12
C1 0.043(2) 0.054(2) 0.039(2) 0.0141(19) 0.0028(17) 0.0035(19)
C2 0.0345(19) 0.060(2) 0.032(2) 0.0171(18) 0.0030(15) 0.0047(18)
C3 0.057(3) 0.058(3) 0.038(2) 0.020(2) 0.0046(18) 0.010(2)
C4 0.059(3) 0.062(3) 0.050(3) 0.035(2) 0.003(2) 0.006(2)
C5 0.068(3) 0.053(2) 0.047(3) 0.029(2) -0.002(2) -0.002(2)
C6 0.058(3) 0.052(2) 0.046(2) 0.025(2) 0.004(2) 0.001(2)
C7 0.044(2) 0.053(2) 0.032(2) 0.0136(18) 0.0053(17) 0.0016(18)
C8 0.046(2) 0.049(2) 0.037(2) 0.0146(18) 0.0057(17) 0.0013(18)
C9 0.051(2) 0.050(2) 0.036(2) 0.0166(18) 0.0055(17) 0.0026(19)
C10 0.052(2) 0.059(3) 0.035(2) 0.017(2) -0.0012(18) 0.013(2)
C11 0.058(3) 0.065(3) 0.054(3) 0.039(2) 0.011(2) 0.018(2)
C12 0.054(3) 0.058(3) 0.063(3) 0.032(2) 0.007(2) 0.013(2)
C13 0.056(3) 0.052(2) 0.060(3) 0.019(2) -0.001(2) 0.012(2)
C14 0.0305(18) 0.047(2) 0.042(2) 0.0181(18) 0.0046(15) 0.0032(16)
C15 0.034(2) 0.060(2) 0.038(2) 0.0080(19) 0.0034(16) 0.0086(18)
C16 0.038(2) 0.046(2) 0.046(2) 0.0049(18) 0.0007(17) -0.0038(17)
C17 0.039(2) 0.041(2) 0.035(2) 0.0103(17) 0.0074(16) 0.0052(16)
C18 0.039(2) 0.041(2) 0.049(2) 0.0073(18) 0.0086(18) 0.0059(17)
C19 0.048(2) 0.041(2) 0.049(2) 0.0149(19) 0.0044(18) 0.0136(18)
C20 0.046(2) 0.054(2) 0.047(3) 0.004(2) 0.0091(19) -0.012(2)
C21 0.052(2) 0.055(2) 0.037(2) 0.0221(19) -0.0022(18) -0.0020(19)
C22 0.059(3) 0.059(3) 0.047(2) 0.036(2) -0.005(2) 0.009(2)
C23 0.064(3) 0.053(2) 0.053(3) 0.018(2) 0.019(2) 0.016(2)
C24 0.067(3) 0.045(2) 0.047(3) 0.018(2) 0.026(2) 0.012(2)
C25 0.063(3) 0.065(3) 0.045(3) 0.013(2) -0.002(2) 0.016(2)
C26 0.046(2) 0.056(2) 0.048(3) 0.012(2) -0.0010(19) 0.011(2)
C29 0.054(3) 0.054(2) 0.060(3) 0.011(2) 0.031(2) 0.009(2)
Cl1 0.0678(8) 0.0660(7) 0.0579(7) 0.0119(6) 0.0168(6) -0.0194(6)
Cl2 0.0546(6) 0.0602(6) 0.0568(7) 0.0228(5) 0.0190(5) 0.0196(5)
Cl3 0.0571(7) 0.0674(7) 0.0575(7) 0.0192(6) 0.0175(5) 0.0203(5)
N1 0.0385(17) 0.0389(17) 0.0423(18) 0.0137(14) 0.0042(14) 0.0008(14)
N2 0.0432(18) 0.0411(17) 0.0308(17) 0.0065(14) 0.0047(13) 0.0031(14)
N3 0.0358(16) 0.0404(16) 0.0419(18) 0.0149(14) 0.0048(13) 0.0025(13)
O1 0.0600(18) 0.0624(17) 0.0382(15) 0.0327(14) 0.0057(13) 0.0188(14)
O2 0.0559(18) 0.0528(17) 0.0580(19) 0.0230(15) 0.0210(14) 0.0174(14)
O3 0.0558(17) 0.0480(16) 0.0500(18) 0.0187(14) 0.0186(14) 0.0051(13)
O4 0.0563(18) 0.0610(18) 0.0414(17) 0.0109(14) -0.0066(13) 0.0042(15)
O5 0.066(2) 0.0593(18) 0.0545(19) 0.0156(16) 0.0045(15) 0.0222(16)
O1W 0.0564(18) 0.0566(17) 0.0606(19) 0.0273(15) 0.0122(14) 0.0195(14)
O2W 0.0612(19) 0.0627(19) 0.0528(18) 0.0162(15) 0.0069(14) 0.0153(15)

loop_
_atom_type_symbol
_atom_type_description
_atom_type_scat_dispersion_real
_atom_type_scat_dispersion_imag
_atom_type_scat_source
C C 0.0033 0.0016 'International Tables Vol C Tables 4.2.6.8 and 6.1.1.4'
H H 0.0000 0.0000 'International Tables Vol C Tables 4.2.6.8 and 6.1.1.4'
N N 0.0061 0.0033 'International Tables Vol C Tables 4.2.6.8 and 6.1.1.4'
O O 0.0106 0.0060 'International Tables Vol C Tables 4.2.6.8 and 6.1.1.4'
Cl Cl 0.1484 0.1585 'International Tables Vol C Tables 4.2.6.8 and 6.1.1.4'

loop_
_geom_angle_atom_site_label_1
_geom_angle_atom_site_label_2
_geom_angle_atom_site_label_3
_geom_angle
_geom_angle_site_symmetry_1
_geom_angle_site_symmetry_3
C2 C1 C14 120.7(4) . .
C2 C1 C15 119.9(4) . .
C14 C1 C15 119.4(4) . .
C7 C2 C1 119.6(4) . .
C7 C2 C3 119.6(4) . .
C1 C2 C3 120.5(4) . .
C4 C3 C2 120.8(4) . .
C4 C3 H3 119.6 . .
C2 C3 H3 119.6 . .
C3 C4 C5 120.4(4) . .
C3 C4 H4 119.8 . .
C5 C4 H4 119.8 . .
C6 C5 C4 119.8(4) . .
C6 C5 H5 120.1 . .
C4 C5 H5 120.1 . .
C5 C6 C7 121.7(4) . .
C5 C6 H6 119.2 . .
C7 C6 H6 119.2 . .
C8 C7 C2 120.1(4) . .
C8 C7 C6 122.6(4) . .
C2 C7 C6 117.3(4) . .
C7 C8 C9 120.8(4) . .
C7 C8 C20 123.4(4) . 2_766
C9 C8 C20 115.8(4) . 2_766
C14 C9 C10 118.0(4) . .
C14 C9 C8 119.3(4) . .
C10 C9 C8 122.7(4) . .
C11 C10 C9 122.0(4) . .
C11 C10 H10 119.0 . .
C9 C10 H10 119.0 . .
C10 C11 C12 120.0(4) . .
C10 C11 H11 120.0 . .
C12 C11 H11 120.0 . .
C13 C12 C11 119.4(4) . .
C13 C12 H12 120.3 . .
C11 C12 H12 120.3 . .
C12 C13 C14 124.1(4) . .
C12 C13 H13 117.9 . .
C14 C13 H13 117.9 . .
C9 C14 C1 119.3(4) . .
C9 C14 C13 116.4(4) . .
C1 C14 C13 124.3(4) . .
N1 C15 C1 108.7(3) . .
N1 C15 H15A 109.9 . .
C1 C15 H15A 109.9 . .
N1 C15 H15B 109.9 . .
C1 C15 H15B 109.9 . .
H15A C15 H15B 108.3 . .
N1 C16 C17 110.4(3) . .
N1 C16 H16A 109.6 . .
C17 C16 H16A 109.6 . .
N1 C16 H16B 109.6 . .
C17 C16 H16B 109.6 . .
H16A C16 H16B 108.1 . .
N2 C17 C16 112.7(3) . .
N2 C17 H17A 109.1 . .
C16 C17 H17A 109.1 . .
N2 C17 H17B 109.1 . .
C16 C17 H17B 109.1 . .
H17A C17 H17B 107.8 . .
N2 C18 C19 109.2(3) . .
N2 C18 H18A 109.8 . .
C19 C18 H18A 109.8 . .
N2 C18 H18B 109.8 . .
C19 C18 H18B 109.8 . .
H18A C18 H18B 108.3 . .
N3 C19 C18 107.3(3) . .
N3 C19 H19A 110.2 . .
C18 C19 H19A 110.2 . .
N3 C19 H19B 110.2 . .
C18 C19 H19B 110.2 . .
H19A C19 H19B 108.5 . .
N3 C20 C8 108.9(3) . 2_766
N3 C20 H20A 109.9 . .
C8 C20 H20A 109.9 2_766 .
N3 C20 H20B 109.9 . .
C8 C20 H20B 109.9 2_766 .
H20A C20 H20B 108.3 . .
N2 C21 C22 112.6(3) . .
N2 C21 H21A 109.1 . .
C22 C21 H21A 109.1 . .
N2 C21 H21B 109.1 . .
C22 C21 H21B 109.1 . .
H21A C21 H21B 107.8 . .
O1 C22 C21 109.5(3) . .
O1 C22 H22A 109.8 . .
C21 C22 H22A 109.8 . .
O1 C22 H22B 109.8 . .
C21 C22 H22B 109.8 . .
H22A C22 H22B 108.2 . .
C24 C23 H23A 109.5 . .
C24 C23 H23B 109.5 . .
H23A C23 H23B 109.5 . .
C24 C23 H23C 109.5 . .
H23A C23 H23C 109.5 . .
H23B C23 H23C 109.5 . .
O3 C24 O2 124.5(4) . .
O3 C24 C23 118.6(4) . .
O2 C24 C23 116.8(4) . .
C26 C25 H25A 109.5 . .
C26 C25 H25B 109.5 . .
H25A C25 H25B 109.5 . .
C26 C25 H25C 109.5 . .
H25A C25 H25C 109.5 . .
H25B C25 H25C 109.5 . .
O5 C26 O4 122.7(4) . .
O5 C26 C25 119.9(4) . .
O4 C26 C25 117.4(4) . .
Cl1 C29 Cl2 111.6(3) . .
Cl1 C29 Cl3 111.1(3) . .
Cl2 C29 Cl3 109.1(2) . .
Cl1 C29 H29 108.3 . .
Cl2 C29 H29 108.3 . .
Cl3 C29 H29 108.3 . .
C15 N1 C16 108.2(3) . .
C15 N1 H1B 110.0 . .
C16 N1 H1B 109.3 . .
C18 N2 C17 114.4(3) . .
C18 N2 C21 114.4(3) . .
C17 N2 C21 112.8(3) . .
C19 N3 C20 119.0(3) . .
C19 N3 H3A 107.3 . .
C20 N3 H3A 106.9 . .
C22 O1 H1E 109.7 . .
C24 O2 H2C 108.3 . .
C26 O4 H4A 109.1 . .
H1X O1W H1Y 109.5 . .
H2X O2W H2Y 109.5 . .

loop_
_geom_bond_atom_site_label_1
_geom_bond_atom_site_label_2
_geom_bond_distance
_geom_bond_site_symmetry_2
C1 C2 1.405(6) .
C1 C14 1.427(5) .
C1 C15 1.607(5) .
C2 C7 1.404(5) .
C2 C3 1.426(6) .
C3 C4 1.378(6) .
C3 H3 0.9300 .
C4 C5 1.388(6) .
C4 H4 0.9300 .
C5 C6 1.382(6) .
C5 H5 0.9300 .
C6 C7 1.439(6) .
C6 H6 0.9300 .
C7 C8 1.396(6) .
C8 C9 1.424(5) .
C8 C20 1.582(5) 2_766
C9 C14 1.400(5) .
C9 C10 1.419(6) .
C10 C11 1.346(6) .
C10 H10 0.9300 .
C11 C12 1.392(6) .
C11 H11 0.9300 .
C12 C13 1.300(6) .
C12 H12 0.9300 .
C13 C14 1.437(6) .
C13 H13 0.9300 .
C15 N1 1.494(5) .
C15 H15A 0.9700 .
C15 H15B 0.9700 .
C16 N1 1.497(5) .
C16 C17 1.532(5) .
C16 H16A 0.9700 .
C16 H16B 0.9700 .
C17 N2 1.471(5) .
C17 H17A 0.9700 .
C17 H17B 0.9700 .
C18 N2 1.457(5) .
C18 C19 1.524(5) .
C18 H18A 0.9700 .
C18 H18B 0.9700 .
C19 N3 1.485(5) .
C19 H19A 0.9700 .
C19 H19B 0.9700 .
C20 N3 1.500(5) .
C20 C8 1.582(5) 2_766
C20 H20A 0.9700 .
C20 H20B 0.9700 .
C21 N2 1.473(5) .
C21 C22 1.522(5) .
C21 H21A 0.9700 .
C21 H21B 0.9700 .
C22 O1 1.403(4) .
C22 H22A 0.9700 .
C22 H22B 0.9700 .
C23 C24 1.505(6) .
C23 H23A 0.9600 .
C23 H23B 0.9600 .
C23 H23C 0.9600 .
C24 O3 1.236(5) .
C24 O2 1.256(5) .
C25 C26 1.488(6) .
C25 H25A 0.9600 .
C25 H25B 0.9600 .
C25 H25C 0.9600 .
C26 O5 1.222(5) .
C26 O4 1.257(5) .
C29 Cl1 1.719(4) .
C29 Cl2 1.753(5) .
C29 Cl3 1.761(5) .
C29 H29 0.9800 .
N1 H1B 0.8998 .
N3 H3A 0.8999 .
O1 H1E 0.8500 .
O2 H2C 0.8500 .
O4 H4A 0.8500 .
O1W H1X 0.8500 .
O1W H1Y 0.8500 .
O2W H2X 0.8498 .
O2W H2Y 0.8500 .

loop_
_geom_torsion_atom_site_label_1
_geom_torsion_atom_site_label_2
_geom_torsion_atom_site_label_3
_geom_torsion_atom_site_label_4
_geom_torsion
_geom_torsion_site_symmetry_1
_geom_torsion_site_symmetry_4
C14 C1 C2 C7 -0.7(6) . .
C15 C1 C2 C7 -178.1(3) . .
C14 C1 C2 C3 -175.2(4) . .
C15 C1 C2 C3 7.3(6) . .
C7 C2 C3 C4 5.5(6) . .
C1 C2 C3 C4 -179.9(4) . .
C2 C3 C4 C5 -2.3(7) . .
C3 C4 C5 C6 0.7(7) . .
C4 C5 C6 C7 -2.3(7) . .
C1 C2 C7 C8 -0.6(6) . .
C3 C2 C7 C8 174.0(4) . .
C1 C2 C7 C6 178.5(4) . .
C3 C2 C7 C6 -6.9(6) . .
C5 C6 C7 C8 -175.5(4) . .
C5 C6 C7 C2 5.4(6) . .
C2 C7 C8 C9 -1.6(6) . .
C6 C7 C8 C9 179.4(4) . .
C2 C7 C8 C20 178.0(3) . 2_766
C6 C7 C8 C20 -1.0(6) . 2_766
C7 C8 C9 C14 5.0(6) . .
C20 C8 C9 C14 -174.6(3) 2_766 .
C7 C8 C9 C10 -177.1(4) . .
C20 C8 C9 C10 3.2(6) 2_766 .
C14 C9 C10 C11 -0.1(6) . .
C8 C9 C10 C11 -178.0(4) . .
C9 C10 C11 C12 0.7(7) . .
C10 C11 C12 C13 0.9(7) . .
C11 C12 C13 C14 -3.1(7) . .
C10 C9 C14 C1 175.8(4) . .
C8 C9 C14 C1 -6.2(6) . .
C10 C9 C14 C13 -1.9(5) . .
C8 C9 C14 C13 176.1(4) . .
C2 C1 C14 C9 4.1(6) . .
C15 C1 C14 C9 -178.4(3) . .
C2 C1 C14 C13 -178.3(4) . .
C15 C1 C14 C13 -0.9(6) . .
C12 C13 C14 C9 3.7(7) . .
C12 C13 C14 C1 -174.0(4) . .
C2 C1 C15 N1 86.2(4) . .
C14 C1 C15 N1 -91.3(4) . .
N1 C16 C17 N2 178.0(3) . .
N2 C18 C19 N3 -51.0(4) . .
N2 C21 C22 O1 -179.3(3) . .
C1 C15 N1 C16 -163.5(3) . .
C17 C16 N1 C15 179.2(3) . .
C19 C18 N2 C17 -77.3(4) . .
C19 C18 N2 C21 150.4(3) . .
C16 C17 N2 C18 -75.3(4) . .
C16 C17 N2 C21 57.7(4) . .
C22 C21 N2 C18 -78.9(4) . .
C22 C21 N2 C17 148.1(3) . .
C18 C19 N3 C20 154.5(3) . .
C8 C20 N3 C19 -63.6(5) 2_766 .
